data_4318024
loop_
_publ_author_name
'Paul V. Bernhardt'
'Elizabeth J. Hayes'

_publ_section_title
;
 Crown Ether Appended Cyclam Receptors for Cationic Guests
;
_journal_name_full 'Inorganic Chemistry'
_journal_page_first 2892
_journal_page_last 2902
_journal_paper_doi 10.1021/ic011232h
_journal_volume 41
_journal_year 2002
_chemical_formula_sum 'C28 H52 Cl3 Co N7 Na O18'
_chemical_formula_weight 963.04
_chemical_name_systematic
;
   ?
;
_space_group_IT_number 2
_symmetry_cell_setting triclinic
_symmetry_Int_Tables_number 2
_symmetry_space_group_name_Hall '-P 1'
_symmetry_space_group_name_H-M 'P -1'
_atom_sites_solution_hydrogens geom
_atom_sites_solution_primary Patterson
_atom_sites_solution_secondary difmap
_audit_conform_dict_location ftp://ftp.iucr.org/cifdics/cif_core.dic
_audit_conform_dict_name cif_core.dic
_audit_conform_dict_version 2.1
_audit_creation_date 2001-10-03T15:55:02-00:00
_audit_creation_method 'WinGX routine CIF_UPDATE'
_cell_angle_alpha 64.02(2)
_cell_angle_beta 77.460(10)
_cell_angle_gamma 75.203(9)
_cell_formula_units_Z 2
_cell_length_a 11.5840(10)
_cell_length_b 13.495(2)
_cell_length_c 15.434(4)
_cell_measurement_temperature 293(2)
_cell_volume 2081.6(7)
_computing_cell_refinement 'CAD4 Express (Enraf Nonius, 1994)'
_computing_data_collection 'CAD4 Express (Enraf Nonius, 1994)'
_computing_data_reduction 'XCAD4 (Harms & Wocadlo, 1995)'
_computing_structure_refinement 'SHELXL-97 (Sheldrick, 1997)'
_diffrn_ambient_temperature 293(2)
_diffrn_detector 'scintillation LiI'
_diffrn_detector_dtime 1.195
_diffrn_measured_fraction_theta_full 0.981
_diffrn_measured_fraction_theta_max 0.981
_diffrn_measurement_device '\k-geometry diffractometer'
_diffrn_measurement_device_type 'Enraf Nonius TurboCAD4'
_diffrn_measurement_method 'non-profiled omega/2theta scans'
_diffrn_orient_matrix_type
;
    x-axis points to radiation source
    the matrix is specified in reciprocal space
;
_diffrn_orient_matrix_UB_11 0.13008E-1
_diffrn_orient_matrix_UB_12 0.2403E-2
_diffrn_orient_matrix_UB_13 0.60985E-1
_diffrn_orient_matrix_UB_21 -0.54959E-1
_diffrn_orient_matrix_UB_22 -0.54961E-1
_diffrn_orient_matrix_UB_23 0.03869
_diffrn_orient_matrix_UB_31 0.69958E-1
_diffrn_orient_matrix_UB_32 -0.06327
_diffrn_orient_matrix_UB_33 0.7727E-2
_diffrn_radiation_monochromator graphite
_diffrn_radiation_probe x-ray
_diffrn_radiation_type MoK\a
_diffrn_radiation_wavelength 0.71073
_diffrn_reflns_av_R_equivalents 0.0605
_diffrn_reflns_av_unetI/netI 0.1808
_diffrn_reflns_limit_h_max 13
_diffrn_reflns_limit_h_min 0
_diffrn_reflns_limit_k_max 16
_diffrn_reflns_limit_k_min -15
_diffrn_reflns_limit_l_max 18
_diffrn_reflns_limit_l_min -17
_diffrn_reflns_number 7556
_diffrn_reflns_theta_full 24.97
_diffrn_reflns_theta_max 24.97
_diffrn_reflns_theta_min 1.71
_diffrn_source 'Enraf Nonius FR590'
_diffrn_standards_decay_% 5
_diffrn_standards_interval_time 120
_diffrn_standards_number 3
_exptl_absorpt_coefficient_mu 0.695
_exptl_absorpt_correction_T_max 0.9999
_exptl_absorpt_correction_T_min 0.955
_exptl_absorpt_correction_type psi-scan
_exptl_absorpt_process_details
;
North A.C.T., Phillips D.C. & Mathews F.S. (1968) Acta. Cryst. A24, 351
          Number of psi-scan sets used was   2
          Theta correction was applied.
          Averaged transmission function was used.
          No Fourier smoothing was applied.
;
_exptl_crystal_density_diffrn 1.536
_exptl_crystal_density_method 'not measured'
_exptl_crystal_F_000 1004
_refine_diff_density_max 0.767
_refine_diff_density_min -0.432
_refine_diff_density_rms 0.083
_refine_ls_extinction_method none
_refine_ls_goodness_of_fit_ref 0.989
_refine_ls_hydrogen_treatment constr
_refine_ls_matrix_type full
_refine_ls_number_parameters 524
_refine_ls_number_reflns 7166
_refine_ls_number_restraints 0
_refine_ls_restrained_S_all 0.989
_refine_ls_R_factor_all 0.2164
_refine_ls_R_factor_gt 0.0642
_refine_ls_shift/su_max 0.018
_refine_ls_shift/su_mean 0.001
_refine_ls_structure_factor_coef Fsqd
_refine_ls_weighting_details 'calc w=1/[\s^2^(Fo^2^)+(0.0845P)^2^+0.0000P] where P=(Fo^2^+2Fc^2^)/3'
_refine_ls_weighting_scheme calc
_refine_ls_wR_factor_gt 0.1488
_refine_ls_wR_factor_ref 0.2024
_reflns_number_gt 2744
_reflns_number_total 7166
_reflns_threshold_expression >2sigma(I)
_cod_data_source_file ic011232h_4.cif
_cod_data_source_block 1602eh13
_cod_original_cell_volume 2081.6(6)
_cod_database_code 4318024
_exptl_absorpt_factor_mur 0
_exptl_absorpt_correction_t_ave 0.9707
_diffrn_standards_decay_corr_max 1.139
_diffrn_standards_decay_corr_min 0.976

loop_
_symmetry_equiv_pos_as_xyz
'x, y, z'
'-x, -y, -z'

loop_
_atom_site_label
_atom_site_type_symbol
_atom_site_fract_x
_atom_site_fract_y
_atom_site_fract_z
_atom_site_U_iso_or_equiv
_atom_site_adp_type
_atom_site_occupancy
_atom_site_symmetry_multiplicity
_atom_site_calc_flag
_atom_site_refinement_flags
_atom_site_disorder_assembly
_atom_site_disorder_group
Co1 Co 0.05625(9) 0.73256(9) 0.65348(7) 0.0360(3) Uani 1 1 d . . .
N1 N 0.1579(5) 0.6111(5) 0.6194(4) 0.0383(15) Uani 1 1 d . . .
H1 H 0.2047 0.644 0.563 0.046 Uiso 1 1 calc R . .
N2 N -0.0749(5) 0.7188(5) 0.6008(4) 0.0438(17) Uani 1 1 d . . .
H2 H -0.1077 0.7882 0.5597 0.053 Uiso 1 1 calc R . .
N3 N -0.0539(5) 0.8484(5) 0.6888(4) 0.0464(17) Uani 1 1 d . . .
H3 H -0.0871 0.9011 0.6348 0.056 Uiso 1 1 calc R . .
N4 N 0.1802(5) 0.7500(5) 0.7104(4) 0.0403(16) Uani 1 1 d . . .
H4 H 0.2272 0.7942 0.6603 0.048 Uiso 1 1 calc R . .
N5 N -0.0168(5) 0.6282(5) 0.7803(4) 0.0411(16) Uani 1 1 d . . .
H5A H -0.0016 0.5575 0.7844 0.049 Uiso 1 1 calc R . .
H5B H 0.0086 0.6289 0.8311 0.049 Uiso 1 1 calc R . .
N6 N 0.3893(5) 0.6444(5) 0.6192(4) 0.0417(16) Uani 1 1 d . . .
H6A H 0.4287 0.6861 0.6308 0.07(3) Uiso 1 1 d R . .
N7 N 0.1342(7) 0.9142(6) 0.4618(5) 0.061(2) Uani 1 1 d . . .
O1 O 0.7265(4) 0.8574(4) 0.2251(4) 0.0522(15) Uani 1 1 d . . .
O2 O 0.7981(5) 1.0536(5) 0.1052(4) 0.0622(17) Uani 1 1 d . . .
O3 O 0.6032(6) 1.1603(5) 0.0058(4) 0.079(2) Uani 1 1 d . . .
O4 O 0.4006(6) 1.0821(6) 0.1131(4) 0.0743(19) Uani 1 1 d . . .
O5 O 0.4977(4) 0.8733(4) 0.2340(4) 0.0524(15) Uani 1 1 d . . .
O6 O -0.2169(6) 0.9190(6) 0.4800(6) 0.128(3) Uani 1 1 d . . .
H6C H -0.272 0.9594 0.4693 0.193 Uiso 1 1 d R . .
H6D H -0.2351 0.9173 0.5389 0.193 Uiso 1 1 d R . .
C1 C -0.1686(7) 0.6726(7) 0.6815(5) 0.052(2) Uani 1 1 d . . .
H1A H -0.1661 0.5951 0.6942 0.062 Uiso 1 1 calc R . .
H1B H -0.2475 0.7148 0.6639 0.062 Uiso 1 1 calc R . .
C2 C -0.1461(6) 0.6797(7) 0.7731(5) 0.043(2) Uani 1 1 d . . .
C3 C -0.1523(7) 0.7984(7) 0.7623(6) 0.054(2) Uani 1 1 d . . .
H3A H -0.2294 0.8437 0.7425 0.064 Uiso 1 1 calc R . .
H3B H -0.1451 0.7971 0.8243 0.064 Uiso 1 1 calc R . .
C4 C 0.0191(8) 0.9031(7) 0.7189(6) 0.056(2) Uani 1 1 d . . .
H4B H 0.0521 0.9617 0.6623 0.067 Uiso 1 1 calc R . .
H4A H -0.0315 0.9366 0.7617 0.067 Uiso 1 1 calc R . .
C5 C 0.1177(7) 0.8162(7) 0.7700(6) 0.050(2) Uani 1 1 d . . .
H5A H 0.0853 0.7666 0.8334 0.06 Uiso 1 1 calc R . .
H5B H 0.1747 0.8514 0.7791 0.06 Uiso 1 1 calc R . .
C6 C 0.2620(7) 0.6480(7) 0.7658(6) 0.051(2) Uani 1 1 d . . .
H6D H 0.2156 0.6031 0.824 0.061 Uiso 1 1 calc R . .
H6C H 0.3211 0.6703 0.7863 0.061 Uiso 1 1 calc R . .
C7 C 0.3282(6) 0.5749(6) 0.7119(5) 0.0400(19) Uani 1 1 d . . .
C8 C 0.2405(6) 0.5251(6) 0.6894(5) 0.042(2) Uani 1 1 d . . .
H8A H 0.2856 0.4714 0.6629 0.05 Uiso 1 1 calc R . .
H8B H 0.1932 0.4851 0.7493 0.05 Uiso 1 1 calc R . .
C9 C 0.0759(7) 0.5579(7) 0.5967(6) 0.047(2) Uani 1 1 d . . .
H9A H 0.0407 0.5042 0.6562 0.056 Uiso 1 1 calc R . .
H9B H 0.1208 0.5187 0.5565 0.056 Uiso 1 1 calc R . .
C10 C -0.0209(7) 0.6488(7) 0.5440(6) 0.049(2) Uani 1 1 d . . .
H10A H 0.0127 0.6949 0.4796 0.059 Uiso 1 1 calc R . .
H10B H -0.0822 0.6162 0.5373 0.059 Uiso 1 1 calc R . .
C11 C -0.2296(7) 0.6177(8) 0.8602(6) 0.063(3) Uani 1 1 d . . .
H11A H -0.2236 0.5434 0.8646 0.095 Uiso 1 1 calc R . .
H11B H -0.3109 0.6573 0.8528 0.095 Uiso 1 1 calc R . .
H11C H -0.2071 0.6133 0.9183 0.095 Uiso 1 1 calc R . .
C12 C 0.4090(7) 0.4773(7) 0.7814(6) 0.064(3) Uani 1 1 d . . .
H12A H 0.4528 0.4285 0.7503 0.096 Uiso 1 1 calc R . .
H12B H 0.3605 0.4364 0.8389 0.096 Uiso 1 1 calc R . .
H12C H 0.4646 0.5057 0.7986 0.096 Uiso 1 1 calc R . .
C13 C 0.4759(8) 0.5809(7) 0.5694(6) 0.062(2) Uani 1 1 d . . .
H13A H 0.434 0.5402 0.5515 0.074 Uiso 1 1 calc R . .
H13B H 0.533 0.5267 0.6131 0.074 Uiso 1 1 calc R . .
C14 C 0.5426(8) 0.6568(7) 0.4798(6) 0.051(2) Uani 1 1 d . . .
C15 C 0.6644(8) 0.6499(7) 0.4742(6) 0.054(2) Uani 1 1 d . . .
H15 H 0.7039 0.6 0.5277 0.065 Uiso 1 1 calc R . .
C16 C 0.7301(7) 0.7150(6) 0.3913(6) 0.050(2) Uani 1 1 d . . .
H16 H 0.8122 0.7095 0.3895 0.06 Uiso 1 1 calc R . .
C17 C 0.6711(7) 0.7890(6) 0.3107(5) 0.044(2) Uani 1 1 d . . .
C18 C 0.5486(7) 0.7962(6) 0.3169(6) 0.044(2) Uani 1 1 d . . .
C19 C 0.4853(7) 0.7319(7) 0.3987(6) 0.051(2) Uani 1 1 d . . .
H19 H 0.403 0.7383 0.4006 0.061 Uiso 1 1 calc R . .
C20 C 0.8473(7) 0.8696(7) 0.2226(6) 0.060(2) Uani 1 1 d . . .
H20A H 0.9018 0.7981 0.2364 0.072 Uiso 1 1 calc R . .
H20B H 0.8505 0.8972 0.2702 0.072 Uiso 1 1 calc R . .
C21 C 0.8808(8) 0.9516(8) 0.1225(6) 0.066(3) Uani 1 1 d . . .
H21A H 0.9618 0.9637 0.1163 0.08 Uiso 1 1 calc R . .
H21B H 0.8784 0.9228 0.0754 0.08 Uiso 1 1 calc R . .
C22 C 0.8120(10) 1.1318(9) 0.0072(7) 0.079(3) Uani 1 1 d . . .
H22A H 0.8259 1.0939 -0.036 0.094 Uiso 1 1 calc R . .
H22B H 0.8803 1.1671 -0.0047 0.094 Uiso 1 1 calc R . .
C23 C 0.6983(12) 1.2186(9) -0.0110(7) 0.094(4) Uani 1 1 d . . .
H23A H 0.6834 1.2559 0.0327 0.113 Uiso 1 1 calc R . .
H23B H 0.7049 1.2745 -0.0773 0.113 Uiso 1 1 calc R . .
C24 C 0.4886(13) 1.2289(11) -0.0114(9) 0.148(7) Uani 1 1 d . . .
H24A H 0.4895 1.281 -0.0791 0.177 Uiso 1 1 calc R . .
H24B H 0.4666 1.2716 0.0284 0.177 Uiso 1 1 calc R . .
C25 C 0.4017(11) 1.1552(12) 0.0134(8) 0.121(5) Uani 1 1 d . . .
H25A H 0.3222 1.1997 0.0007 0.145 Uiso 1 1 calc R . .
H25B H 0.4245 1.112 -0.026 0.145 Uiso 1 1 calc R . .
C26 C 0.3402(8) 0.9907(10) 0.1441(8) 0.082(3) Uani 1 1 d . . .
H26A H 0.3646 0.9554 0.0985 0.099 Uiso 1 1 calc R . .
H26B H 0.254 1.0177 0.1461 0.099 Uiso 1 1 calc R . .
C27 C 0.3697(7) 0.9074(8) 0.2422(7) 0.066(3) Uani 1 1 d . . .
H27A H 0.3427 0.941 0.2891 0.079 Uiso 1 1 calc R . .
H27B H 0.3309 0.8435 0.2632 0.079 Uiso 1 1 calc R . .
C28 C 0.1056(7) 0.8429(7) 0.5319(6) 0.0416(19) Uani 1 1 d . . .
Cl1 Cl 0.1864(2) 0.6598(2) 0.31148(17) 0.0630(7) Uani 1 1 d . . .
O11 O 0.1525(8) 0.7700(6) 0.2457(6) 0.122(3) Uani 1 1 d . . .
O21 O 0.0856(7) 0.6084(7) 0.3491(5) 0.116(3) Uani 1 1 d . . .
O31 O 0.2350(6) 0.6563(6) 0.3899(5) 0.088(2) Uani 1 1 d . . .
O41 O 0.2705(10) 0.6020(11) 0.2637(7) 0.186(5) Uani 1 1 d . . .
Cl2 Cl 0.0511(2) 0.33542(18) 0.95621(15) 0.0554(6) Uani 1 1 d . . .
O12 O -0.0341(7) 0.3820(6) 1.0168(5) 0.094(2) Uani 1 1 d . . .
O22 O 0.0025(7) 0.3631(6) 0.8701(4) 0.091(2) Uani 1 1 d . . .
O32 O 0.1548(6) 0.3850(6) 0.9305(5) 0.096(2) Uani 1 1 d . . .
O42 O 0.0794(6) 0.2189(5) 1.0095(4) 0.084(2) Uani 1 1 d . . .
Cl3 Cl 0.5261(3) 1.1192(3) 0.3281(2) 0.0768(8) Uani 1 1 d . . .
O13 O 0.511(2) 1.0294(12) 0.3375(8) 0.378(16) Uani 1 1 d . . .
O23 O 0.5460(12) 1.1868(10) 0.2279(7) 0.185(5) Uani 1 1 d . . .
O33 O 0.6030(13) 1.1215(9) 0.3805(9) 0.213(6) Uani 1 1 d . . .
O43 O 0.4362(13) 1.174(2) 0.3586(14) 0.395(16) Uani 1 1 d . . .
Na1 Na 0.5936(3) 1.0314(3) 0.1659(2) 0.0613(9) Uani 1 1 d . . .

loop_
_atom_site_aniso_label
_atom_site_aniso_U_11
_atom_site_aniso_U_22
_atom_site_aniso_U_33
_atom_site_aniso_U_23
_atom_site_aniso_U_13
_atom_site_aniso_U_12
Co1 0.0351(6) 0.0363(6) 0.0320(6) -0.0111(5) -0.0058(5) -0.0024(5)
N1 0.035(4) 0.037(4) 0.038(4) -0.010(3) -0.006(3) -0.007(3)
N2 0.034(4) 0.045(4) 0.045(4) -0.010(3) -0.015(3) -0.001(3)
N3 0.042(4) 0.048(4) 0.045(4) -0.015(3) -0.006(3) -0.006(3)
N4 0.034(4) 0.050(4) 0.038(4) -0.020(3) -0.001(3) -0.007(3)
N5 0.037(4) 0.044(4) 0.039(4) -0.015(3) -0.005(3) -0.005(3)
N6 0.037(4) 0.043(4) 0.044(4) -0.020(3) 0.007(3) -0.011(3)
N7 0.071(5) 0.048(5) 0.047(4) -0.005(4) -0.011(4) -0.006(4)
O1 0.037(3) 0.051(3) 0.055(4) -0.006(3) -0.004(3) -0.015(3)
O2 0.079(4) 0.056(4) 0.047(4) -0.018(3) 0.013(3) -0.027(4)
O3 0.079(5) 0.057(4) 0.060(4) -0.006(3) 0.002(4) 0.012(4)
O4 0.070(5) 0.076(5) 0.053(4) -0.019(4) -0.011(3) 0.016(4)
O5 0.031(3) 0.063(4) 0.055(4) -0.016(3) -0.010(3) -0.007(3)
O6 0.082(6) 0.091(6) 0.155(7) -0.005(5) -0.036(5) 0.014(5)
C1 0.041(5) 0.056(6) 0.058(5) -0.019(4) -0.009(4) -0.014(4)
C2 0.023(4) 0.059(6) 0.045(5) -0.021(4) -0.006(4) -0.004(4)
C3 0.047(5) 0.058(6) 0.050(5) -0.025(5) 0.000(4) 0.002(4)
C4 0.058(6) 0.045(5) 0.059(6) -0.025(5) 0.012(5) -0.009(5)
C5 0.044(5) 0.069(6) 0.050(5) -0.036(5) 0.006(4) -0.021(5)
C6 0.039(5) 0.072(6) 0.041(5) -0.021(5) -0.008(4) -0.010(5)
C7 0.025(4) 0.054(5) 0.037(4) -0.017(4) 0.000(3) -0.006(4)
C8 0.036(5) 0.034(4) 0.037(4) -0.004(4) 0.001(4) 0.001(4)
C9 0.052(5) 0.045(5) 0.050(5) -0.023(4) -0.006(4) -0.012(4)
C10 0.048(5) 0.056(6) 0.045(5) -0.021(4) -0.016(4) -0.004(4)
C11 0.044(5) 0.085(7) 0.053(5) -0.023(5) 0.003(4) -0.013(5)
C12 0.044(5) 0.067(6) 0.050(5) -0.004(5) -0.011(4) 0.010(5)
C13 0.057(6) 0.047(5) 0.063(6) -0.018(5) 0.011(5) 0.000(5)
C14 0.046(6) 0.038(5) 0.059(6) -0.019(4) 0.005(4) -0.002(4)
C15 0.060(6) 0.039(5) 0.047(5) -0.007(4) -0.006(4) 0.000(4)
C16 0.028(5) 0.053(5) 0.058(5) -0.012(5) -0.013(4) -0.004(4)
C17 0.034(5) 0.050(5) 0.046(5) -0.017(4) 0.002(4) -0.014(4)
C18 0.042(5) 0.042(5) 0.044(5) -0.015(4) -0.001(4) -0.009(4)
C19 0.033(5) 0.057(6) 0.064(6) -0.029(5) 0.004(4) -0.010(4)
C20 0.034(5) 0.053(6) 0.075(6) -0.006(5) -0.006(4) -0.013(4)
C21 0.057(6) 0.061(6) 0.070(6) -0.024(5) 0.017(5) -0.016(5)
C22 0.088(8) 0.077(8) 0.059(6) -0.019(6) 0.021(6) -0.036(7)
C23 0.131(11) 0.063(7) 0.059(7) -0.006(6) 0.021(7) -0.033(8)
C24 0.107(11) 0.107(11) 0.095(10) 0.022(8) 0.025(9) 0.053(10)
C25 0.083(9) 0.145(12) 0.054(7) -0.002(8) -0.016(7) 0.050(9)
C26 0.046(6) 0.117(10) 0.089(8) -0.053(8) -0.040(6) 0.023(6)
C27 0.045(6) 0.065(6) 0.092(7) -0.034(6) -0.019(5) -0.004(5)
C28 0.038(5) 0.036(5) 0.045(5) -0.017(4) -0.012(4) 0.008(4)
Cl1 0.0600(15) 0.0700(17) 0.0529(14) -0.0147(13) -0.0029(12) -0.0239(14)
O11 0.148(8) 0.077(6) 0.126(7) -0.001(5) -0.063(6) -0.029(5)
O21 0.137(7) 0.160(8) 0.086(5) -0.050(5) 0.016(5) -0.110(6)
O31 0.081(5) 0.120(6) 0.067(4) -0.024(4) -0.012(4) -0.049(4)
O41 0.157(10) 0.261(13) 0.115(7) -0.103(9) -0.011(7) 0.049(9)
Cl2 0.0632(15) 0.0519(14) 0.0420(13) -0.0094(11) -0.0065(11) -0.0131(12)
O12 0.104(6) 0.088(5) 0.076(5) -0.038(4) 0.013(4) -0.001(4)
O22 0.124(6) 0.094(5) 0.062(4) -0.031(4) -0.034(4) -0.012(5)
O32 0.083(5) 0.119(6) 0.080(5) -0.022(4) 0.006(4) -0.057(5)
O42 0.109(6) 0.053(4) 0.074(4) -0.013(4) -0.013(4) -0.011(4)
Cl3 0.0675(18) 0.091(2) 0.082(2) -0.0469(18) -0.0065(15) -0.0097(16)
O13 0.93(5) 0.201(13) 0.131(10) -0.034(9) -0.089(17) -0.35(2)
O23 0.279(15) 0.190(11) 0.097(8) -0.033(7) -0.026(8) -0.105(11)
O33 0.311(17) 0.133(9) 0.217(12) -0.005(8) -0.159(12) -0.091(10)
O43 0.129(11) 0.69(4) 0.37(2) -0.34(3) -0.050(13) 0.172(18)
Na1 0.063(2) 0.052(2) 0.057(2) -0.0112(17) -0.0067(17) -0.0088(18)

loop_
_atom_type_symbol
_atom_type_description
_atom_type_scat_dispersion_real
_atom_type_scat_dispersion_imag
_atom_type_scat_source
C C 0.0033 0.0016 'International Tables Vol C Tables 4.2.6.8 and 6.1.1.4'
H H 0 0 'International Tables Vol C Tables 4.2.6.8 and 6.1.1.4'
N N 0.0061 0.0033 'International Tables Vol C Tables 4.2.6.8 and 6.1.1.4'
O O 0.0106 0.006 'International Tables Vol C Tables 4.2.6.8 and 6.1.1.4'
Co Co 0.3494 0.9721 'International Tables Vol C Tables 4.2.6.8 and 6.1.1.4'
Cl Cl 0.1484 0.1585 'International Tables Vol C Tables 4.2.6.8 and 6.1.1.4'
Na Na 0.0362 0.0249 'International Tables Vol C Tables 4.2.6.8 and 6.1.1.4'

loop_
_geom_angle_atom_site_label_1
_geom_angle_atom_site_label_2
_geom_angle_atom_site_label_3
_geom_angle
_geom_angle_site_symmetry_1
_geom_angle_site_symmetry_3
_geom_angle_publ_flag
C28 Co1 N4 89.9(3) . . ?
C28 Co1 N2 91.3(3) . . ?
N4 Co1 N2 176.8(3) . . ?
C28 Co1 N3 90.3(3) . . ?
N4 Co1 N3 88.6(3) . . ?
N2 Co1 N3 88.4(3) . . ?
C28 Co1 N1 91.7(3) . . ?
N4 Co1 N1 94.7(2) . . ?
N2 Co1 N1 88.3(3) . . ?
N3 Co1 N1 176.1(3) . . ?
C28 Co1 N5 172.7(3) . . ?
N4 Co1 N5 94.2(2) . . ?
N2 Co1 N5 84.3(2) . . ?
N3 Co1 N5 83.7(3) . . ?
N1 Co1 N5 94.0(2) . . ?
C8 N1 C9 111.2(6) . . ?
C8 N1 Co1 118.0(4) . . ?
C9 N1 Co1 107.0(4) . . ?
C1 N2 C10 114.5(6) . . ?
C1 N2 Co1 109.1(4) . . ?
C10 N2 Co1 107.1(4) . . ?
C3 N3 C4 115.8(6) . . ?
C3 N3 Co1 109.2(5) . . ?
C4 N3 Co1 107.7(5) . . ?
C6 N4 C5 111.8(6) . . ?
C6 N4 Co1 117.9(5) . . ?
C5 N4 Co1 106.8(4) . . ?
C2 N5 Co1 99.8(4) . . ?
C13 N6 C7 114.3(6) . . ?
C17 O1 C20 118.5(6) . . ?
C17 O1 Na1 107.9(4) . . ?
C20 O1 Na1 113.0(4) . . ?
C21 O2 C22 112.6(7) . . ?
C21 O2 Na1 114.2(5) . . ?
C22 O2 Na1 112.9(6) . . ?
C24 O3 C23 115.1(10) . . ?
C24 O3 Na1 108.9(6) . . ?
C23 O3 Na1 107.6(6) . . ?
C26 O4 C25 115.6(9) . . ?
C26 O4 Na1 114.2(5) . . ?
C25 O4 Na1 112.2(7) . . ?
C18 O5 C27 117.7(6) . . ?
C18 O5 Na1 108.4(4) . . ?
C27 O5 Na1 110.7(5) . . ?
N2 C1 C2 109.3(6) . . ?
N5 C2 C3 103.9(6) . . ?
N5 C2 C11 113.5(6) . . ?
C3 C2 C11 111.7(7) . . ?
N5 C2 C1 102.9(6) . . ?
C3 C2 C1 114.2(7) . . ?
C11 C2 C1 110.2(6) . . ?
N3 C3 C2 110.0(6) . . ?
C5 C4 N3 108.4(6) . . ?
C4 C5 N4 109.2(6) . . ?
N4 C6 C7 115.6(6) . . ?
N6 C7 C8 107.6(6) . . ?
N6 C7 C6 108.9(6) . . ?
C8 C7 C6 110.7(6) . . ?
N6 C7 C12 116.0(6) . . ?
C8 C7 C12 107.0(6) . . ?
C6 C7 C12 106.5(6) . . ?
N1 C8 C7 113.0(6) . . ?
N1 C9 C10 108.1(6) . . ?
N2 C10 C9 108.6(6) . . ?
N6 C13 C14 111.3(6) . . ?
C15 C14 C19 118.0(8) . . ?
C15 C14 C13 120.3(8) . . ?
C19 C14 C13 121.6(8) . . ?
C14 C15 C16 122.1(8) . . ?
C15 C16 C17 119.0(7) . . ?
O1 C17 C18 117.2(7) . . ?
O1 C17 C16 124.1(7) . . ?
C18 C17 C16 118.7(7) . . ?
O1 C17 Na1 47.1(3) . . ?
C18 C17 Na1 78.0(5) . . ?
C16 C17 Na1 148.9(6) . . ?
C19 C18 C17 121.7(8) . . ?
C19 C18 O5 123.9(7) . . ?
C17 C18 O5 114.5(7) . . ?
C19 C18 Na1 149.5(6) . . ?
C17 C18 Na1 76.1(5) . . ?
O5 C18 Na1 46.5(3) . . ?
C18 C19 C14 120.6(8) . . ?
O1 C20 C21 106.1(7) . . ?
O2 C21 C20 108.5(7) . . ?
O2 C22 C23 108.0(7) . . ?
O3 C23 C22 106.5(8) . . ?
O3 C23 Na1 46.0(4) . . ?
C22 C23 Na1 82.1(5) . . ?
O3 C24 C25 107.7(11) . . ?
O3 C24 Na1 45.4(4) . . ?
C25 C24 Na1 80.9(6) . . ?
O4 C25 C24 108.7(11) . . ?
O4 C26 C27 109.8(7) . . ?
O5 C27 C26 106.4(7) . . ?
N7 C28 Co1 175.3(7) . . ?
O41 Cl1 O11 109.1(6) . . ?
O41 Cl1 O21 109.1(7) . . ?
O11 Cl1 O21 109.3(5) . . ?
O41 Cl1 O31 109.7(6) . . ?
O11 Cl1 O31 111.2(5) . . ?
O21 Cl1 O31 108.3(4) . . ?
O42 Cl2 O22 112.2(4) . . ?
O42 Cl2 O32 110.9(5) . . ?
O22 Cl2 O32 108.3(4) . . ?
O42 Cl2 O12 108.0(4) . . ?
O22 Cl2 O12 109.6(5) . . ?
O32 Cl2 O12 107.7(4) . . ?
O13 Cl3 O43 114.1(16) . . ?
O13 Cl3 O33 118.8(10) . . ?
O43 Cl3 O33 96.3(11) . . ?
O13 Cl3 O23 108.4(7) . . ?
O43 Cl3 O23 104.2(12) . . ?
O33 Cl3 O23 113.8(7) . . ?
O13 Cl3 Na1 55.4(7) . . ?
O43 Cl3 Na1 137.1(9) . . ?
O33 Cl3 Na1 125.9(7) . . ?
O23 Cl3 Na1 55.1(5) . . ?
Cl3 O13 Na1 102.1(8) . . ?
Cl3 O23 Na1 98.0(6) . . ?
O3 Na1 O1 124.7(2) . . ?
O3 Na1 O5 126.4(3) . . ?
O1 Na1 O5 66.03(19) . . ?
O3 Na1 O4 70.9(3) . . ?
O1 Na1 O4 132.3(3) . . ?
O5 Na1 O4 69.8(2) . . ?
O3 Na1 O2 70.7(2) . . ?
O1 Na1 O2 69.1(2) . . ?
O5 Na1 O2 132.7(2) . . ?
O4 Na1 O2 141.2(2) . . ?
O3 Na1 O23 91.8(3) . . ?
O1 Na1 O23 127.3(3) . . ?
O5 Na1 O23 124.4(3) . . ?
O4 Na1 O23 92.2(3) . . ?
O2 Na1 O23 94.4(3) . . ?
O3 Na1 O13 138.3(4) . . ?
O1 Na1 O13 94.3(5) . . ?
O5 Na1 O13 79.9(3) . . ?
O4 Na1 O13 94.7(6) . . ?
O2 Na1 O13 118.0(5) . . ?
O23 Na1 O13 48.7(3) . . ?
O3 Na1 C23 26.4(3) . . ?
O1 Na1 C23 115.7(3) . . ?
O5 Na1 C23 150.6(3) . . ?
O4 Na1 C23 94.7(3) . . ?
O2 Na1 C23 49.5(3) . . ?
O23 Na1 C23 79.4(3) . . ?
O13 Na1 C23 127.5(3) . . ?
O3 Na1 C24 25.8(3) . . ?
O1 Na1 C24 147.3(3) . . ?
O5 Na1 C24 115.5(4) . . ?
O4 Na1 C24 48.9(3) . . ?
O2 Na1 C24 94.8(3) . . ?
O23 Na1 C24 80.5(4) . . ?
O13 Na1 C24 118.4(5) . . ?
C23 Na1 C24 46.0(4) . . ?
O3 Na1 C17 147.3(3) . . ?
O1 Na1 C17 25.06(18) . . ?
O5 Na1 C17 48.47(19) . . ?
O4 Na1 C17 118.1(3) . . ?
O2 Na1 C17 92.0(2) . . ?
O23 Na1 C17 117.8(3) . . ?
O13 Na1 C17 74.3(4) . . ?
C23 Na1 C17 140.4(3) . . ?
C24 Na1 C17 159.9(4) . . ?
O3 Na1 Cl3 118.5(2) . . ?
O1 Na1 Cl3 107.32(18) . . ?
O5 Na1 Cl3 101.91(18) . . ?
O4 Na1 Cl3 98.16(19) . . ?
O2 Na1 Cl3 104.82(18) . . ?
O23 Na1 Cl3 26.9(2) . . ?
O13 Na1 Cl3 22.5(2) . . ?
C23 Na1 Cl3 105.0(2) . . ?
C24 Na1 Cl3 104.2(3) . . ?
C17 Na1 Cl3 92.27(18) . . ?
O3 Na1 C18 148.4(3) . . ?
O1 Na1 C18 48.63(19) . . ?
O5 Na1 C18 25.06(18) . . ?
O4 Na1 C18 93.1(2) . . ?
O2 Na1 C18 117.4(2) . . ?
O23 Na1 C18 116.5(3) . . ?
O13 Na1 C18 67.9(3) . . ?
C23 Na1 C18 162.0(3) . . ?
C24 Na1 C18 140.4(4) . . ?
C17 Na1 C18 25.87(18) . . ?
Cl3 Na1 C18 89.94(17) . . ?

loop_
_geom_bond_atom_site_label_1
_geom_bond_atom_site_label_2
_geom_bond_distance
_geom_bond_site_symmetry_2
_geom_bond_publ_flag
Co1 C28 1.894(8) . ?
Co1 N4 1.947(6) . ?
Co1 N2 1.954(6) . ?
Co1 N3 1.948(6) . ?
Co1 N1 1.962(6) . ?
Co1 N5 2.001(5) . ?
N1 C8 1.488(8) . ?
N1 C9 1.501(8) . ?
N2 C1 1.482(9) . ?
N2 C10 1.496(9) . ?
N3 C3 1.485(9) . ?
N3 C4 1.506(10) . ?
N4 C6 1.475(9) . ?
N4 C5 1.506(9) . ?
N5 C2 1.487(9) . ?
N6 C13 1.461(9) . ?
N6 C7 1.467(9) . ?
N7 C28 1.141(9) . ?
O1 C17 1.369(8) . ?
O1 C20 1.440(8) . ?
O1 Na1 2.367(6) . ?
O2 C21 1.414(10) . ?
O2 C22 1.418(10) . ?
O2 Na1 2.395(7) . ?
O3 C24 1.415(12) . ?
O3 C23 1.429(12) . ?
O3 Na1 2.314(7) . ?
O4 C26 1.421(11) . ?
O4 C25 1.417(11) . ?
O4 Na1 2.377(7) . ?
O5 C18 1.385(9) . ?
O5 C27 1.432(9) . ?
O5 Na1 2.371(6) . ?
C1 C2 1.538(10) . ?
C2 C3 1.520(10) . ?
C2 C11 1.519(10) . ?
C4 C5 1.483(11) . ?
C6 C7 1.520(10) . ?
C7 C8 1.520(10) . ?
C7 C12 1.526(10) . ?
C9 C10 1.497(10) . ?
C13 C14 1.502(10) . ?
C14 C15 1.376(11) . ?
C14 C19 1.392(11) . ?
C15 C16 1.386(10) . ?
C16 C17 1.394(10) . ?
C17 C18 1.383(10) . ?
C17 Na1 3.077(8) . ?
C18 C19 1.359(10) . ?
C18 Na1 3.101(8) . ?
C20 C21 1.491(11) . ?
C22 C23 1.507(13) . ?
C23 Na1 3.065(10) . ?
C24 C25 1.469(18) . ?
C24 Na1 3.077(12) . ?
C26 C27 1.486(12) . ?
Cl1 O41 1.380(9) . ?
Cl1 O11 1.396(7) . ?
Cl1 O21 1.395(7) . ?
Cl1 O31 1.421(6) . ?
Cl2 O42 1.406(6) . ?
Cl2 O22 1.417(6) . ?
Cl2 O32 1.421(6) . ?
Cl2 O12 1.429(6) . ?
Cl3 O13 1.209(9) . ?
Cl3 O43 1.248(13) . ?
Cl3 O33 1.341(10) . ?
Cl3 O23 1.412(9) . ?
Cl3 Na1 3.092(4) . ?
O13 Na1 2.604(14) . ?
O23 Na1 2.561(12) . ?
